data_7134684
loop_
_publ_author_name
'Chen, Louxi'
'Zhang, Chao-Han'
'Liu, Junyang'
'Li, Chuang-Chuang'

_publ_section_title
;
 Asymmetric synthesis of venezuelaene's core with a <i>trans</i>-fused
 [5-5] ring system.
;
_journal_issue 58
_journal_name_full 'Chemical communications (Cambridge, England)'
_journal_page_first 10823
_journal_page_last 10826
_journal_paper_doi 10.1039/d5cc02504d
_journal_volume 61
_journal_year 2025
_chemical_absolute_configuration ad
_chemical_formula_moiety 'C26 H44 O3 Si'
_chemical_formula_sum 'C26 H44 O3 Si'
_chemical_formula_weight 432.70
_space_group_crystal_system triclinic
_space_group_IT_number 1
_space_group_name_Hall 'P 1'
_space_group_name_H-M_alt 'P 1'
_atom_sites_solution_hydrogens geom
_atom_sites_solution_primary dual
_audit_creation_date 2022-10-14
_audit_creation_method
;
Olex2 1.5
(compiled 2022.04.07 svn.rca3783a0 for OlexSys, GUI svn.r6498)
;
_audit_update_record
;
2025-02-08 deposited with the CCDC.	2025-06-10 downloaded from the CCDC.
;
_cell_angle_alpha 75.509(3)
_cell_angle_beta 65.961(3)
_cell_angle_gamma 67.425(3)
_cell_formula_units_Z 2
_cell_length_a 11.0269(10)
_cell_length_b 11.0409(10)
_cell_length_c 12.3804(11)
_cell_measurement_reflns_used 9568
_cell_measurement_temperature 100.0(2)
_cell_measurement_theta_max 56.99
_cell_measurement_theta_min 4.03
_cell_volume 1263.2(2)
_computing_cell_refinement 'SAINT V8.40B (?, 2016)'
_computing_data_collection 'Apex3 (Bruker 2018)'
_computing_data_reduction 'SAINT V8.40B (?, 2016)'
_computing_molecular_graphics 'Olex2 1.5 (Dolomanov et al., 2009)'
_computing_publication_material 'Olex2 1.5 (Dolomanov et al., 2009)'
_computing_structure_refinement 'SHELXL 2019/2 (Sheldrick, 2015)'
_computing_structure_solution 'ShelXT 2014'
_diffrn_ambient_temperature 100.0(2)
_diffrn_detector 'Bruker PHOTON III area detector'
_diffrn_detector_area_resol_mean 7.9
_diffrn_detector_type 'CMOS area detector'
_diffrn_measured_fraction_theta_full 1.000
_diffrn_measured_fraction_theta_max 0.998
_diffrn_measurement_device 'three-circle diffractometer'
_diffrn_measurement_device_type 'Bruker D8 VENTURE'
_diffrn_measurement_method '\w and \f scans'
_diffrn_radiation_monochromator 'mirror optics'
_diffrn_radiation_probe x-ray
_diffrn_radiation_type GaK\a
_diffrn_radiation_wavelength 1.34139
_diffrn_reflns_av_R_equivalents 0.0500
_diffrn_reflns_av_unetI/netI 0.0336
_diffrn_reflns_Laue_measured_fraction_full 1.000
_diffrn_reflns_Laue_measured_fraction_max 0.998
_diffrn_reflns_limit_h_max 13
_diffrn_reflns_limit_h_min -13
_diffrn_reflns_limit_k_max 13
_diffrn_reflns_limit_k_min -13
_diffrn_reflns_limit_l_max 15
_diffrn_reflns_limit_l_min -15
_diffrn_reflns_number 50323
_diffrn_reflns_point_group_measured_fraction_full 0.986
_diffrn_reflns_point_group_measured_fraction_max 0.979
_diffrn_reflns_theta_full 53.594
_diffrn_reflns_theta_max 57.082
_diffrn_reflns_theta_min 3.422
_diffrn_source 'microfocus Metaljet'
_diffrn_source_current 3.0
_diffrn_source_power 0.20958
_diffrn_source_type 'Incoatec Metaljet'
_diffrn_source_voltage 69.86
_diffrn_standards_number 0
_exptl_absorpt_coefficient_mu 0.640
_exptl_absorpt_correction_T_max 0.7512
_exptl_absorpt_correction_T_min 0.6177
_exptl_absorpt_correction_type multi-scan
_exptl_absorpt_process_details
;
SADABS-2016/2 (Bruker,2016/2) was used for absorption correction.
wR2(int) was 0.1003 before and 0.0633 after correction.
The Ratio of minimum to maximum transmission is 0.8223.
The \l/2 correction factor is Not present.
;
_exptl_crystal_colour colourless
_exptl_crystal_colour_primary colourless
_exptl_crystal_density_diffrn 1.138
_exptl_crystal_description block
_exptl_crystal_F_000 476
_exptl_crystal_size_max 0.26
_exptl_crystal_size_mid 0.18
_exptl_crystal_size_min 0.12
_refine_diff_density_max 0.402
_refine_diff_density_min -0.283
_refine_diff_density_rms 0.045
_refine_ls_abs_structure_details
;
 Flack x determined using 4769 quotients [(I+)-(I-)]/[(I+)+(I-)]
 (Parsons, Flack and Wagner, Acta Cryst. B69 (2013) 249-259).
;
_refine_ls_abs_structure_Flack 0.011(18)
_refine_ls_extinction_method none
_refine_ls_goodness_of_fit_ref 1.024
_refine_ls_hydrogen_treatment constr
_refine_ls_matrix_type full
_refine_ls_number_parameters 559
_refine_ls_number_reflns 10149
_refine_ls_number_restraints 3
_refine_ls_restrained_S_all 1.024
_refine_ls_R_factor_all 0.0399
_refine_ls_R_factor_gt 0.0390
_refine_ls_shift/su_max 0.001
_refine_ls_shift/su_mean 0.000
_refine_ls_structure_factor_coef Fsqd
_refine_ls_weighting_details 'w=1/[\s^2^(Fo^2^)+(0.0711P)^2^+0.2811P] where P=(Fo^2^+2Fc^2^)/3'
_refine_ls_weighting_scheme calc
_refine_ls_wR_factor_gt 0.1014
_refine_ls_wR_factor_ref 0.1021
_reflns_Friedel_coverage 0.962
_reflns_Friedel_fraction_full 0.973
_reflns_Friedel_fraction_max 0.960
_reflns_number_gt 9971
_reflns_number_total 10149
_reflns_threshold_expression 'I > 2\s(I)'
_cod_data_source_file d5cc02504d2.cif
_cod_data_source_block cxy5025_0m
_cod_depositor_comments 'Adding full bibliography for 7134683--7134684.cif.'
_cod_database_code 7134684
_shelx_shelxl_version_number 2019/2
_shelx_space_group_comment
;
The symmetry employed for this shelxl refinement is uniquely defined
by the following loop, which should always be used as a source of
symmetry information in preference to the above space-group names.
They are only intended as comments.
;
_olex2_refinement_description
;
1. Fixed Uiso
 At 1.2 times of:
  All C(H) groups, All C(H,H) groups
 At 1.5 times of:
  All C(H,H,H) groups
2.a Ternary CH refined with riding coordinates:
 C2(H2), C3(H3), C5(H5), C6(H6), C13(H13), C19(H19), C25(H25), C28(H28),
 C30(H30), C31(H31), C37(H37), C38(H38), C40(H40), C49(H49)
2.b Secondary CH2 refined with riding coordinates:
 C4(H4A,H4B), C20(H20A,H20B), C21(H21A,H21B), C22(H22A,H22B), C24(H24A,H24B),
 C27(H27A,H27B), C36(H36A,H36B), C39(H39A,H39B), C46(H46A,H46B), C48(H48A,H48B)
2.c Idealised Me refined as rotating group:
 C1(H1A,H1B,H1C), C8(H8A,H8B,H8C), C9(H9A,H9B,H9C), C10(H10A,H10B,H10C),
 C11(H11A,H11B,H11C), C15(H15A,H15B,H15C), C17(H17A,H17B,H17C), C18(H18A,H18B,
 H18C), C26(H26A,H26B,H26C), C33(H33A,H33B,H33C), C34(H34A,H34B,H34C), C35(H35A,
 H35B,H35C), C42(H42A,H42B,H42C), C44(H44A,H44B,H44C), C45(H45A,H45B,H45C),
 C50(H50A,H50B,H50C), C51(H51A,H51B,H51C), C52(H52A,H52B,H52C)
;
_olex2_submission_special_instructions 'No special instructions were received'

loop_
_space_group_symop_operation_xyz
'x, y, z'

loop_
_atom_site_label
_atom_site_type_symbol
_atom_site_fract_x
_atom_site_fract_y
_atom_site_fract_z
_atom_site_U_iso_or_equiv
_atom_site_adp_type
_atom_site_occupancy
_atom_site_site_symmetry_order
_atom_site_calc_flag
_atom_site_refinement_flags_posn
_atom_site_refinement_flags_adp
_atom_site_refinement_flags_occupancy
_atom_site_disorder_assembly
_atom_site_disorder_group
Si1 Si 0.85656(7) 0.30682(6) 0.09440(5) 0.02018(15) Uani 1 1 d . . . . .
Si2 Si 0.23912(6) 0.65753(6) 0.84291(5) 0.01915(14) Uani 1 1 d . . . . .
O1 O 0.78460(19) 0.20558(17) 0.20188(15) 0.0217(4) Uani 1 1 d . . . . .
O2 O 0.5121(3) 0.4919(2) 0.5528(2) 0.0388(5) Uani 1 1 d . . . . .
O3 O 0.89522(16) -0.02226(16) 0.43973(14) 0.0177(3) Uani 1 1 d . . . . .
O4 O 0.39837(17) 0.96714(17) 0.50473(15) 0.0189(3) Uani 1 1 d . . . . .
O5 O 0.19338(18) 0.77836(18) 0.74360(15) 0.0223(4) Uani 1 1 d . . . . .
O6 O 0.2959(2) 0.5642(2) 0.37301(19) 0.0329(4) Uani 1 1 d . . . . .
C1 C 0.8106(3) -0.3693(3) 0.4152(3) 0.0272(5) Uani 1 1 d . . . . .
H1A H 0.872421 -0.459224 0.427018 0.041 Uiso 1 1 calc R U . . .
H1B H 0.833629 -0.339806 0.329846 0.041 Uiso 1 1 calc R U . . .
H1C H 0.712944 -0.368183 0.450234 0.041 Uiso 1 1 calc R U . . .
C2 C 0.8308(3) -0.2765(2) 0.4756(2) 0.0192(5) Uani 1 1 d . . . . .
H2 H 0.932361 -0.284006 0.441430 0.023 Uiso 1 1 calc R U . . .
C3 C 0.7473(2) -0.1316(2) 0.4486(2) 0.0164(4) Uani 1 1 d . . . . .
H3 H 0.646757 -0.121524 0.468357 0.020 Uiso 1 1 calc R U . . .
C4 C 0.8123(3) -0.0781(2) 0.3169(2) 0.0188(5) Uani 1 1 d . . . . .
H4A H 0.882216 -0.150865 0.269187 0.023 Uiso 1 1 calc R U . . .
H4B H 0.738943 -0.029515 0.280929 0.023 Uiso 1 1 calc R U . . .
C5 C 0.8823(2) 0.0151(2) 0.3241(2) 0.0187(5) Uani 1 1 d . . . . .
H5 H 0.977289 0.000513 0.261016 0.022 Uiso 1 1 calc R U . . .
C6 C 0.7967(3) 0.1619(2) 0.3170(2) 0.0174(5) Uani 1 1 d . . . . .
H6 H 0.844092 0.214191 0.331646 0.021 Uiso 1 1 calc R U . . .
C7 C 0.7256(3) 0.3961(2) 0.0167(2) 0.0226(5) Uani 1 1 d . . . . .
C8 C 0.5908(3) 0.4817(3) 0.0999(3) 0.0366(7) Uani 1 1 d . . . . .
H8A H 0.523681 0.527188 0.058326 0.055 Uiso 1 1 calc R U . . .
H8B H 0.611566 0.547041 0.124591 0.055 Uiso 1 1 calc R U . . .
H8C H 0.550614 0.425946 0.170187 0.055 Uiso 1 1 calc R U . . .
C9 C 0.6932(4) 0.2950(3) -0.0225(3) 0.0427(8) Uani 1 1 d . . . . .
H9A H 0.654816 0.237812 0.047427 0.064 Uiso 1 1 calc R U . . .
H9B H 0.779494 0.241407 -0.077436 0.064 Uiso 1 1 calc R U . . .
H9C H 0.624626 0.340885 -0.062494 0.064 Uiso 1 1 calc R U . . .
C10 C 0.7867(4) 0.4846(3) -0.0940(3) 0.0408(8) Uani 1 1 d . . . . .
H10A H 0.717227 0.532267 -0.132842 0.061 Uiso 1 1 calc R U . . .
H10B H 0.871178 0.429798 -0.149544 0.061 Uiso 1 1 calc R U . . .
H10C H 0.810741 0.548022 -0.069898 0.061 Uiso 1 1 calc R U . . .
C11 C 0.8912(4) 0.4222(3) 0.1568(3) 0.0332(6) Uani 1 1 d . . . . .
H11A H 0.805117 0.466046 0.218517 0.050 Uiso 1 1 calc R U . . .
H11B H 0.922403 0.488588 0.093188 0.050 Uiso 1 1 calc R U . . .
H11C H 0.964275 0.372588 0.191591 0.050 Uiso 1 1 calc R U . . .
C12 C 0.7603(2) -0.0397(2) 0.51543(19) 0.0155(4) Uani 1 1 d . . . . .
C13 C 0.6476(2) 0.0951(2) 0.52697(19) 0.0150(4) Uani 1 1 d . . . . .
H13 H 0.555666 0.077965 0.561687 0.018 Uiso 1 1 calc R U . . .
C14 C 0.6576(2) 0.1518(2) 0.6240(2) 0.0177(5) Uani 1 1 d . . . . .
C15 C 0.7875(3) 0.1960(3) 0.5848(2) 0.0222(5) Uani 1 1 d . . . . .
H15A H 0.791999 0.258269 0.512315 0.033 Uiso 1 1 calc R U . . .
H15B H 0.872207 0.118869 0.568851 0.033 Uiso 1 1 calc R U . . .
H15C H 0.780777 0.239105 0.648160 0.033 Uiso 1 1 calc R U . . .
C16 C 0.6646(2) 0.0289(2) 0.7214(2) 0.0182(5) Uani 1 1 d . . . . .
C17 C 0.7331(3) 0.0286(3) 0.8072(2) 0.0250(5) Uani 1 1 d . . . . .
H17A H 0.679241 0.106849 0.850172 0.038 Uiso 1 1 calc R U . . .
H17B H 0.829200 0.029994 0.762034 0.038 Uiso 1 1 calc R U . . .
H17C H 0.734758 -0.051086 0.864159 0.038 Uiso 1 1 calc R U . . .
C18 C 0.5155(3) 0.0236(3) 0.7989(2) 0.0248(5) Uani 1 1 d . . . . .
H18A H 0.521720 -0.058899 0.852399 0.037 Uiso 1 1 calc R U . . .
H18B H 0.465681 0.027718 0.747515 0.037 Uiso 1 1 calc R U . . .
H18C H 0.464571 0.098702 0.846038 0.037 Uiso 1 1 calc R U . . .
C19 C 0.7561(3) -0.0899(2) 0.6444(2) 0.0191(5) Uani 1 1 d . . . . .
H19 H 0.853663 -0.119429 0.645018 0.023 Uiso 1 1 calc R U . . .
C20 C 0.7022(3) -0.2095(3) 0.6878(2) 0.0251(5) Uani 1 1 d . . . . .
H20A H 0.698915 -0.241859 0.770807 0.030 Uiso 1 1 calc R U . . .
H20B H 0.605759 -0.181545 0.687284 0.030 Uiso 1 1 calc R U . . .
C21 C 0.7944(3) -0.3202(3) 0.6107(2) 0.0261(5) Uani 1 1 d . . . . .
H21A H 0.746558 -0.387128 0.632757 0.031 Uiso 1 1 calc R U . . .
H21B H 0.882581 -0.362832 0.627918 0.031 Uiso 1 1 calc R U . . .
C22 C 0.5292(3) 0.2756(2) 0.6559(2) 0.0229(5) Uani 1 1 d . . . . .
H22A H 0.442312 0.252459 0.683090 0.028 Uiso 1 1 calc R U . . .
H22B H 0.528290 0.312809 0.721338 0.028 Uiso 1 1 calc R U . . .
C23 C 0.5360(3) 0.3766(3) 0.5469(2) 0.0246(5) Uani 1 1 d . . . . .
C24 C 0.5669(3) 0.3315(2) 0.4293(2) 0.0226(5) Uani 1 1 d . . . . .
H24A H 0.620118 0.385118 0.364908 0.027 Uiso 1 1 calc R U . . .
H24B H 0.476223 0.353281 0.418790 0.027 Uiso 1 1 calc R U . . .
C25 C 0.6486(2) 0.1843(2) 0.4098(2) 0.0170(4) Uani 1 1 d . . . . .
H25 H 0.596065 0.156373 0.376282 0.020 Uiso 1 1 calc R U . . .
C26 C 1.0250(3) 0.2117(3) -0.0118(3) 0.0330(6) Uani 1 1 d . . . . .
H26A H 1.091364 0.162387 0.029971 0.049 Uiso 1 1 calc R U . . .
H26B H 1.064325 0.272821 -0.076898 0.049 Uiso 1 1 calc R U . . .
H26C H 1.007865 0.149931 -0.044259 0.049 Uiso 1 1 calc R U . . .
C27 C 0.3467(3) 1.2289(3) 0.2814(3) 0.0306(6) Uani 1 1 d . . . . .
H27A H 0.423639 1.254497 0.281172 0.037 Uiso 1 1 calc R U . . .
H27B H 0.344486 1.250835 0.199555 0.037 Uiso 1 1 calc R U . . .
C28 C 0.3805(3) 1.0782(3) 0.3144(2) 0.0230(5) Uani 1 1 d . . . . .
H28 H 0.480488 1.045248 0.309544 0.028 Uiso 1 1 calc R U . . .
C29 C 0.2979(2) 1.0325(2) 0.4437(2) 0.0180(5) Uani 1 1 d . . . . .
C30 C 0.3134(2) 0.9350(2) 0.6238(2) 0.0200(5) Uani 1 1 d . . . . .
H30 H 0.366454 0.914600 0.678680 0.024 Uiso 1 1 calc R U . . .
C31 C 0.2776(2) 0.8134(2) 0.6251(2) 0.0188(5) Uani 1 1 d . . . . .
H31 H 0.365955 0.738230 0.598613 0.023 Uiso 1 1 calc R U . . .
C32 C 0.1319(3) 0.7277(3) 0.9902(2) 0.0269(5) Uani 1 1 d . . . . .
C33 C -0.0237(3) 0.7810(4) 1.0025(3) 0.0397(7) Uani 1 1 d . . . . .
H33A H -0.053823 0.708509 1.001951 0.060 Uiso 1 1 calc R U . . .
H33B H -0.036188 0.848377 0.935813 0.060 Uiso 1 1 calc R U . . .
H33C H -0.080059 0.820113 1.077556 0.060 Uiso 1 1 calc R U . . .
C34 C 0.1521(3) 0.6220(3) 1.0945(2) 0.0331(6) Uani 1 1 d . . . . .
H34A H 0.097775 0.661459 1.169559 0.050 Uiso 1 1 calc R U . . .
H34B H 0.251562 0.586578 1.085322 0.050 Uiso 1 1 calc R U . . .
H34C H 0.119762 0.550455 1.095269 0.050 Uiso 1 1 calc R U . . .
C35 C 0.4298(3) 0.6069(3) 0.8154(3) 0.0276(5) Uani 1 1 d . . . . .
H35A H 0.483223 0.579185 0.735346 0.041 Uiso 1 1 calc R U . . .
H35B H 0.453952 0.533299 0.874404 0.041 Uiso 1 1 calc R U . . .
H35C H 0.452776 0.681583 0.821904 0.041 Uiso 1 1 calc R U . . .
C36 C 0.1892(3) 1.0627(2) 0.6522(2) 0.0241(5) Uani 1 1 d . . . . .
H36A H 0.206084 1.118404 0.692614 0.029 Uiso 1 1 calc R U . . .
H36B H 0.101496 1.042894 0.703656 0.029 Uiso 1 1 calc R U . . .
C37 C 0.1811(2) 1.1324(2) 0.5286(2) 0.0208(5) Uani 1 1 d . . . . .
H37 H 0.088937 1.139918 0.526164 0.025 Uiso 1 1 calc R U . . .
C38 C 0.1986(3) 1.2687(3) 0.4941(3) 0.0273(6) Uani 1 1 d . . . . .
H38 H 0.288112 1.262236 0.501296 0.033 Uiso 1 1 calc R U . . .
C39 C 0.2099(3) 1.3106(3) 0.3633(3) 0.0323(6) Uani 1 1 d . . . . .
H39A H 0.130909 1.299909 0.351902 0.039 Uiso 1 1 calc R U . . .
H39B H 0.203229 1.405002 0.342765 0.039 Uiso 1 1 calc R U . . .
C40 C 0.2435(2) 0.9319(2) 0.4294(2) 0.0178(4) Uani 1 1 d . . . . .
H40 H 0.158022 0.984794 0.408300 0.021 Uiso 1 1 calc R U . . .
C41 C 0.3529(3) 0.8684(2) 0.3173(2) 0.0204(5) Uani 1 1 d . . . . .
C42 C 0.4913(3) 0.7732(3) 0.3325(2) 0.0229(5) Uani 1 1 d . . . . .
H42A H 0.538404 0.822658 0.348421 0.034 Uiso 1 1 calc R U . . .
H42B H 0.552067 0.731093 0.259516 0.034 Uiso 1 1 calc R U . . .
H42C H 0.471550 0.705450 0.399354 0.034 Uiso 1 1 calc R U . . .
C43 C 0.3751(3) 0.9957(3) 0.2308(2) 0.0234(5) Uani 1 1 d . . . . .
C44 C 0.5104(3) 0.9683(3) 0.1230(2) 0.0339(6) Uani 1 1 d . . . . .
H44A H 0.508225 0.911571 0.074766 0.051 Uiso 1 1 calc R U . . .
H44B H 0.590637 0.923944 0.150014 0.051 Uiso 1 1 calc R U . . .
H44C H 0.519237 1.051849 0.075057 0.051 Uiso 1 1 calc R U . . .
C45 C 0.2540(3) 1.0681(3) 0.1826(3) 0.0320(6) Uani 1 1 d . . . . .
H45A H 0.265881 1.151327 0.135983 0.048 Uiso 1 1 calc R U . . .
H45B H 0.164722 1.086405 0.249256 0.048 Uiso 1 1 calc R U . . .
H45C H 0.254392 1.012544 0.131772 0.048 Uiso 1 1 calc R U . . .
C46 C 0.2883(3) 0.7856(3) 0.2874(2) 0.0236(5) Uani 1 1 d . . . . .
H46A H 0.199082 0.842513 0.275524 0.028 Uiso 1 1 calc R U . . .
H46B H 0.353020 0.745434 0.212978 0.028 Uiso 1 1 calc R U . . .
C47 C 0.2617(3) 0.6780(3) 0.3899(2) 0.0226(5) Uani 1 1 d . . . . .
C48 C 0.1841(3) 0.7180(3) 0.5155(2) 0.0239(5) Uani 1 1 d . . . . .
H48A H 0.217837 0.642409 0.570386 0.029 Uiso 1 1 calc R U . . .
H48B H 0.083691 0.731278 0.535353 0.029 Uiso 1 1 calc R U . . .
C49 C 0.1943(2) 0.8423(2) 0.5436(2) 0.0185(5) Uani 1 1 d . . . . .
H49 H 0.096196 0.893988 0.588585 0.022 Uiso 1 1 calc R U . . .
C50 C 0.0775(4) 1.3683(3) 0.5760(3) 0.0414(7) Uani 1 1 d . . . . .
H50A H 0.090548 1.455263 0.550667 0.062 Uiso 1 1 calc R U . . .
H50B H 0.075652 1.339546 0.658101 0.062 Uiso 1 1 calc R U . . .
H50C H -0.011260 1.373652 0.571698 0.062 Uiso 1 1 calc R U . . .
C51 C 0.1931(3) 0.5136(3) 0.8373(3) 0.0307(6) Uani 1 1 d . . . . .
H51A H 0.093382 0.541565 0.848406 0.046 Uiso 1 1 calc R U . . .
H51B H 0.212520 0.443964 0.900610 0.046 Uiso 1 1 calc R U . . .
H51C H 0.249249 0.479712 0.759826 0.046 Uiso 1 1 calc R U . . .
C52 C 0.1782(4) 0.8406(3) 0.9936(3) 0.0423(8) Uani 1 1 d . . . . .
H52A H 0.173764 0.905258 0.923680 0.063 Uiso 1 1 calc R U . . .
H52B H 0.274587 0.805249 0.993339 0.063 Uiso 1 1 calc R U . . .
H52C H 0.115992 0.883433 1.066048 0.063 Uiso 1 1 calc R U . . .

loop_
_atom_site_aniso_label
_atom_site_aniso_U_11
_atom_site_aniso_U_22
_atom_site_aniso_U_33
_atom_site_aniso_U_23
_atom_site_aniso_U_13
_atom_site_aniso_U_12
Si1 0.0253(3) 0.0188(3) 0.0165(3) 0.0039(2) -0.0078(2) -0.0100(3)
Si2 0.0195(3) 0.0183(3) 0.0176(3) 0.0001(2) -0.0048(2) -0.0070(2)
O1 0.0317(9) 0.0225(9) 0.0148(8) 0.0046(6) -0.0108(7) -0.0140(7)
O2 0.0594(14) 0.0173(10) 0.0358(11) -0.0049(8) -0.0169(10) -0.0067(9)
O3 0.0157(8) 0.0205(8) 0.0152(8) 0.0019(6) -0.0050(6) -0.0068(6)
O4 0.0150(7) 0.0232(8) 0.0182(8) -0.0008(6) -0.0057(6) -0.0066(6)
O5 0.0216(8) 0.0242(9) 0.0159(8) 0.0010(7) -0.0036(7) -0.0069(7)
O6 0.0361(11) 0.0235(10) 0.0401(11) -0.0078(8) -0.0124(9) -0.0088(8)
C1 0.0331(14) 0.0166(12) 0.0338(14) -0.0021(10) -0.0158(11) -0.0058(10)
C2 0.0186(11) 0.0146(11) 0.0214(12) -0.0012(9) -0.0064(9) -0.0034(9)
C3 0.0150(10) 0.0134(10) 0.0187(11) -0.0004(8) -0.0053(9) -0.0037(8)
C4 0.0223(11) 0.0160(11) 0.0163(11) -0.0018(8) -0.0059(9) -0.0051(9)
C5 0.0182(11) 0.0204(12) 0.0133(10) 0.0015(8) -0.0025(8) -0.0071(9)
C6 0.0225(11) 0.0182(11) 0.0129(10) 0.0045(8) -0.0079(9) -0.0100(9)
C7 0.0269(13) 0.0203(12) 0.0181(11) 0.0040(9) -0.0093(10) -0.0072(10)
C8 0.0310(14) 0.0376(16) 0.0336(15) -0.0074(12) -0.0129(12) 0.0008(12)
C9 0.060(2) 0.0299(15) 0.056(2) -0.0019(14) -0.0434(18) -0.0094(14)
C10 0.0381(16) 0.0441(18) 0.0292(15) 0.0207(13) -0.0139(13) -0.0149(14)
C11 0.0492(17) 0.0324(14) 0.0304(14) 0.0055(11) -0.0181(13) -0.0270(13)
C12 0.0151(10) 0.0146(10) 0.0137(10) 0.0019(8) -0.0038(8) -0.0052(9)
C13 0.0163(10) 0.0138(10) 0.0145(10) 0.0003(8) -0.0044(8) -0.0065(8)
C14 0.0180(11) 0.0180(11) 0.0171(11) -0.0018(9) -0.0047(9) -0.0073(9)
C15 0.0248(12) 0.0264(13) 0.0194(11) -0.0009(9) -0.0071(9) -0.0141(10)
C16 0.0199(11) 0.0190(11) 0.0156(10) -0.0008(9) -0.0053(9) -0.0076(9)
C17 0.0293(13) 0.0300(13) 0.0201(12) -0.0011(10) -0.0110(10) -0.0124(11)
C18 0.0257(12) 0.0273(13) 0.0181(11) 0.0015(9) -0.0031(10) -0.0123(10)
C19 0.0207(11) 0.0189(11) 0.0149(11) 0.0010(8) -0.0068(9) -0.0045(9)
C20 0.0267(12) 0.0216(12) 0.0215(12) 0.0028(10) -0.0050(10) -0.0088(10)
C21 0.0335(14) 0.0175(12) 0.0229(12) 0.0044(9) -0.0084(11) -0.0091(10)
C22 0.0235(12) 0.0198(12) 0.0219(12) -0.0048(9) -0.0043(9) -0.0055(10)
C23 0.0235(12) 0.0185(12) 0.0281(13) -0.0040(10) -0.0078(10) -0.0033(9)
C24 0.0258(12) 0.0151(11) 0.0237(12) 0.0005(9) -0.0093(10) -0.0041(9)
C25 0.0193(11) 0.0136(11) 0.0174(11) 0.0012(8) -0.0068(9) -0.0057(9)
C26 0.0284(14) 0.0322(15) 0.0261(13) 0.0013(11) -0.0049(11) -0.0048(11)
C27 0.0387(15) 0.0300(14) 0.0283(14) 0.0064(11) -0.0139(12) -0.0198(12)
C28 0.0223(11) 0.0263(13) 0.0195(12) 0.0003(9) -0.0047(9) -0.0115(10)
C29 0.0146(10) 0.0196(11) 0.0187(11) 0.0004(9) -0.0062(9) -0.0055(9)
C30 0.0201(11) 0.0229(12) 0.0172(11) -0.0004(9) -0.0063(9) -0.0086(10)
C31 0.0157(11) 0.0200(12) 0.0162(11) -0.0007(9) -0.0027(9) -0.0048(9)
C32 0.0298(13) 0.0281(13) 0.0184(12) -0.0002(10) -0.0067(10) -0.0078(11)
C33 0.0310(15) 0.0498(19) 0.0208(13) -0.0071(12) -0.0053(11) 0.0030(13)
C34 0.0312(14) 0.0429(17) 0.0198(12) 0.0044(12) -0.0076(11) -0.0126(12)
C35 0.0238(12) 0.0295(14) 0.0268(13) 0.0034(10) -0.0097(10) -0.0086(11)
C36 0.0255(12) 0.0208(12) 0.0228(12) -0.0043(10) -0.0037(10) -0.0080(10)
C37 0.0166(11) 0.0185(12) 0.0256(12) -0.0029(9) -0.0052(9) -0.0058(9)
C38 0.0294(13) 0.0186(12) 0.0340(14) -0.0013(10) -0.0098(11) -0.0100(11)
C39 0.0373(15) 0.0201(13) 0.0413(16) 0.0057(11) -0.0194(13) -0.0106(12)
C40 0.0154(10) 0.0177(11) 0.0184(11) -0.0008(9) -0.0062(9) -0.0038(9)
C41 0.0196(11) 0.0241(12) 0.0174(11) -0.0015(9) -0.0065(9) -0.0072(10)
C42 0.0190(11) 0.0267(13) 0.0218(12) -0.0053(10) -0.0063(9) -0.0053(10)
C43 0.0246(12) 0.0290(13) 0.0183(11) 0.0010(10) -0.0079(10) -0.0121(10)
C44 0.0362(15) 0.0440(17) 0.0187(12) -0.0022(11) -0.0030(11) -0.0176(13)
C45 0.0389(16) 0.0327(15) 0.0325(14) 0.0094(11) -0.0220(13) -0.0175(13)
C46 0.0264(12) 0.0247(12) 0.0220(12) -0.0038(10) -0.0107(10) -0.0073(10)
C47 0.0203(11) 0.0229(13) 0.0285(13) -0.0048(10) -0.0111(10) -0.0069(9)
C48 0.0275(12) 0.0214(12) 0.0249(12) -0.0007(10) -0.0098(10) -0.0106(10)
C49 0.0160(10) 0.0184(11) 0.0199(11) -0.0012(9) -0.0058(9) -0.0054(9)
C50 0.0438(17) 0.0212(14) 0.0504(19) -0.0091(13) -0.0087(15) -0.0064(13)
C51 0.0329(14) 0.0251(13) 0.0361(15) -0.0027(11) -0.0094(12) -0.0147(11)
C52 0.067(2) 0.0342(16) 0.0271(15) -0.0082(12) -0.0124(15) -0.0191(16)

loop_
_atom_type_symbol
_atom_type_description
_atom_type_scat_dispersion_real
_atom_type_scat_dispersion_imag
_atom_type_scat_source
C C 0.0137 0.0067 'International Tables Vol C Tables 4.2.6.8 and 6.1.1.4'
H H 0.0000 0.0000 'International Tables Vol C Tables 4.2.6.8 and 6.1.1.4'
O O 0.0389 0.0241 'International Tables Vol C Tables 4.2.6.8 and 6.1.1.4'
Si Si 0.2153 0.2529 'International Tables Vol C Tables 4.2.6.8 and 6.1.1.4'

loop_
_geom_angle_atom_site_label_1
_geom_angle_atom_site_label_2
_geom_angle_atom_site_label_3
_geom_angle
_geom_angle_site_symmetry_1
_geom_angle_site_symmetry_3
_geom_angle_publ_flag
O1 Si1 C7 104.73(10) . . ?
O1 Si1 C11 110.65(11) . . ?
O1 Si1 C26 110.45(12) . . ?
C11 Si1 C7 112.13(13) . . ?
C11 Si1 C26 108.99(15) . . ?
C26 Si1 C7 109.84(13) . . ?
O5 Si2 C32 104.50(11) . . ?
O5 Si2 C35 111.58(11) . . ?
O5 Si2 C51 108.89(12) . . ?
C35 Si2 C32 110.95(13) . . ?
C35 Si2 C51 109.73(13) . . ?
C51 Si2 C32 111.09(13) . . ?
C6 O1 Si1 128.58(15) . . ?
C5 O3 C12 102.57(16) . . ?
C30 O4 C29 103.48(17) . . ?
C31 O5 Si2 128.90(15) . . ?
H1A C1 H1B 109.5 . . ?
H1A C1 H1C 109.5 . . ?
H1B C1 H1C 109.5 . . ?
C2 C1 H1A 109.5 . . ?
C2 C1 H1B 109.5 . . ?
C2 C1 H1C 109.5 . . ?
C1 C2 H2 107.4 . . ?
C1 C2 C3 111.42(19) . . ?
C1 C2 C21 110.6(2) . . ?
C3 C2 H2 107.4 . . ?
C3 C2 C21 112.2(2) . . ?
C21 C2 H2 107.4 . . ?
C2 C3 H3 110.7 . . ?
C2 C3 C4 111.43(19) . . ?
C4 C3 H3 110.7 . . ?
C12 C3 C2 111.35(18) . . ?
C12 C3 H3 110.7 . . ?
C12 C3 C4 101.63(18) . . ?
C3 C4 H4A 111.0 . . ?
C3 C4 H4B 111.0 . . ?
H4A C4 H4B 109.0 . . ?
C5 C4 C3 103.99(18) . . ?
C5 C4 H4A 111.0 . . ?
C5 C4 H4B 111.0 . . ?
O3 C5 C4 104.70(17) . . ?
O3 C5 H5 109.9 . . ?
O3 C5 C6 107.39(18) . . ?
C4 C5 H5 109.9 . . ?
C6 C5 C4 114.75(19) . . ?
C6 C5 H5 109.9 . . ?
O1 C6 C5 109.73(19) . . ?
O1 C6 H6 109.6 . . ?
O1 C6 C25 108.05(19) . . ?
C5 C6 H6 109.6 . . ?
C5 C6 C25 110.26(18) . . ?
C25 C6 H6 109.6 . . ?
C8 C7 Si1 110.43(18) . . ?
C8 C7 C10 108.9(2) . . ?
C9 C7 Si1 109.09(18) . . ?
C9 C7 C8 109.5(3) . . ?
C9 C7 C10 108.9(3) . . ?
C10 C7 Si1 109.93(19) . . ?
C7 C8 H8A 109.5 . . ?
C7 C8 H8B 109.5 . . ?
C7 C8 H8C 109.5 . . ?
H8A C8 H8B 109.5 . . ?
H8A C8 H8C 109.5 . . ?
H8B C8 H8C 109.5 . . ?
C7 C9 H9A 109.5 . . ?
C7 C9 H9B 109.5 . . ?
C7 C9 H9C 109.5 . . ?
H9A C9 H9B 109.5 . . ?
H9A C9 H9C 109.5 . . ?
H9B C9 H9C 109.5 . . ?
C7 C10 H10A 109.5 . . ?
C7 C10 H10B 109.5 . . ?
C7 C10 H10C 109.5 . . ?
H10A C10 H10B 109.5 . . ?
H10A C10 H10C 109.5 . . ?
H10B C10 H10C 109.5 . . ?
Si1 C11 H11A 109.5 . . ?
Si1 C11 H11B 109.5 . . ?
Si1 C11 H11C 109.5 . . ?
H11A C11 H11B 109.5 . . ?
H11A C11 H11C 109.5 . . ?
H11B C11 H11C 109.5 . . ?
O3 C12 C3 102.14(17) . . ?
O3 C12 C13 108.91(17) . . ?
O3 C12 C19 110.84(18) . . ?
C3 C12 C19 116.88(19) . . ?
C13 C12 C3 114.82(18) . . ?
C13 C12 C19 103.25(18) . . ?
C12 C13 H13 106.3 . . ?
C12 C13 C14 104.73(18) . . ?
C12 C13 C25 115.63(18) . . ?
C14 C13 H13 106.3 . . ?
C25 C13 H13 106.3 . . ?
C25 C13 C14 116.91(19) . . ?
C13 C14 C16 100.50(18) . . ?
C15 C14 C13 114.71(19) . . ?
C15 C14 C16 111.00(19) . . ?
C22 C14 C13 106.92(19) . . ?
C22 C14 C15 106.47(19) . . ?
C22 C14 C16 117.43(19) . . ?
C14 C15 H15A 109.5 . . ?
C14 C15 H15B 109.5 . . ?
C14 C15 H15C 109.5 . . ?
H15A C15 H15B 109.5 . . ?
H15A C15 H15C 109.5 . . ?
H15B C15 H15C 109.5 . . ?
C17 C16 C14 114.3(2) . . ?
C17 C16 C18 106.4(2) . . ?
C17 C16 C19 110.2(2) . . ?
C18 C16 C14 110.3(2) . . ?
C18 C16 C19 113.3(2) . . ?
C19 C16 C14 102.54(18) . . ?
C16 C17 H17A 109.5 . . ?
C16 C17 H17B 109.5 . . ?
C16 C17 H17C 109.5 . . ?
H17A C17 H17B 109.5 . . ?
H17A C17 H17C 109.5 . . ?
H17B C17 H17C 109.5 . . ?
C16 C18 H18A 109.5 . . ?
C16 C18 H18B 109.5 . . ?
C16 C18 H18C 109.5 . . ?
H18A C18 H18B 109.5 . . ?
H18A C18 H18C 109.5 . . ?
H18B C18 H18C 109.5 . . ?
C12 C19 C16 108.00(19) . . ?
C12 C19 H19 108.5 . . ?
C16 C19 H19 108.5 . . ?
C20 C19 C12 108.9(2) . . ?
C20 C19 C16 114.3(2) . . ?
C20 C19 H19 108.5 . . ?
C19 C20 H20A 109.2 . . ?
C19 C20 H20B 109.2 . . ?
H20A C20 H20B 107.9 . . ?
C21 C20 C19 111.9(2) . . ?
C21 C20 H20A 109.2 . . ?
C21 C20 H20B 109.2 . . ?
C2 C21 H21A 108.7 . . ?
C2 C21 H21B 108.7 . . ?
C20 C21 C2 114.4(2) . . ?
C20 C21 H21A 108.7 . . ?
C20 C21 H21B 108.7 . . ?
H21A C21 H21B 107.6 . . ?
C14 C22 H22A 109.9 . . ?
C14 C22 H22B 109.9 . . ?
H22A C22 H22B 108.3 . . ?
C23 C22 C14 109.0(2) . . ?
C23 C22 H22A 109.9 . . ?
C23 C22 H22B 109.9 . . ?
O2 C23 C22 121.6(2) . . ?
O2 C23 C24 120.0(2) . . ?
C22 C23 C24 118.4(2) . . ?
C23 C24 H24A 107.6 . . ?
C23 C24 H24B 107.6 . . ?
C23 C24 C25 118.8(2) . . ?
H24A C24 H24B 107.0 . . ?
C25 C24 H24A 107.6 . . ?
C25 C24 H24B 107.6 . . ?
C6 C25 C13 112.31(19) . . ?
C6 C25 C24 113.43(19) . . ?
C6 C25 H25 106.0 . . ?
C13 C25 C24 112.48(19) . . ?
C13 C25 H25 106.0 . . ?
C24 C25 H25 106.0 . . ?
Si1 C26 H26A 109.5 . . ?
Si1 C26 H26B 109.5 . . ?
Si1 C26 H26C 109.5 . . ?
H26A C26 H26B 109.5 . . ?
H26A C26 H26C 109.5 . . ?
H26B C26 H26C 109.5 . . ?
H27A C27 H27B 107.5 . . ?
C28 C27 H27A 108.5 . . ?
C28 C27 H27B 108.5 . . ?
C39 C27 H27A 108.5 . . ?
C39 C27 H27B 108.5 . . ?
C39 C27 C28 115.0(2) . . ?
C27 C28 H28 104.9 . . ?
C27 C28 C29 115.6(2) . . ?
C27 C28 C43 118.3(2) . . ?
C29 C28 H28 104.9 . . ?
C29 C28 C43 106.67(19) . . ?
C43 C28 H28 104.9 . . ?
O4 C29 C28 106.98(18) . . ?
O4 C29 C37 103.03(18) . . ?
O4 C29 C40 109.66(18) . . ?
C37 C29 C28 121.4(2) . . ?
C40 C29 C28 104.25(19) . . ?
C40 C29 C37 111.25(19) . . ?
O4 C30 H30 109.8 . . ?
O4 C30 C31 107.67(19) . . ?
O4 C30 C36 103.51(19) . . ?
C31 C30 H30 109.8 . . ?
C31 C30 C36 116.0(2) . . ?
C36 C30 H30 109.8 . . ?
O5 C31 C30 108.88(19) . . ?
O5 C31 H31 109.6 . . ?
O5 C31 C49 108.12(19) . . ?
C30 C31 H31 109.6 . . ?
C49 C31 C30 111.04(19) . . ?
C49 C31 H31 109.6 . . ?
C33 C32 Si2 108.76(19) . . ?
C34 C32 Si2 111.1(2) . . ?
C34 C32 C33 109.7(2) . . ?
C52 C32 Si2 109.4(2) . . ?
C52 C32 C33 109.5(3) . . ?
C52 C32 C34 108.5(2) . . ?
C32 C33 H33A 109.5 . . ?
C32 C33 H33B 109.5 . . ?
C32 C33 H33C 109.5 . . ?
H33A C33 H33B 109.5 . . ?
H33A C33 H33C 109.5 . . ?
H33B C33 H33C 109.5 . . ?
C32 C34 H34A 109.5 . . ?
C32 C34 H34B 109.5 . . ?
C32 C34 H34C 109.5 . . ?
H34A C34 H34B 109.5 . . ?
H34A C34 H34C 109.5 . . ?
H34B C34 H34C 109.5 . . ?
Si2 C35 H35A 109.5 . . ?
Si2 C35 H35B 109.5 . . ?
Si2 C35 H35C 109.5 . . ?
H35A C35 H35B 109.5 . . ?
H35A C35 H35C 109.5 . . ?
H35B C35 H35C 109.5 . . ?
C30 C36 H36A 110.9 . . ?
C30 C36 H36B 110.9 . . ?
C30 C36 C37 104.2(2) . . ?
H36A C36 H36B 108.9 . . ?
C37 C36 H36A 110.9 . . ?
C37 C36 H36B 110.9 . . ?
C29 C37 C36 102.56(19) . . ?
C29 C37 H37 108.6 . . ?
C36 C37 H37 108.6 . . ?
C38 C37 C29 112.2(2) . . ?
C38 C37 C36 116.0(2) . . ?
C38 C37 H37 108.6 . . ?
C37 C38 H38 108.6 . . ?
C37 C38 C39 107.6(2) . . ?
C37 C38 C50 111.3(2) . . ?
C39 C38 H38 108.6 . . ?
C50 C38 H38 108.6 . . ?
C50 C38 C39 112.0(2) . . ?
C27 C39 C38 111.2(2) . . ?
C27 C39 H39A 109.4 . . ?
C27 C39 H39B 109.4 . . ?
C38 C39 H39A 109.4 . . ?
C38 C39 H39B 109.4 . . ?
H39A C39 H39B 108.0 . . ?
C29 C40 H40 105.6 . . ?
C29 C40 C41 105.36(19) . . ?
C29 C40 C49 114.74(19) . . ?
C41 C40 H40 105.6 . . ?
C41 C40 C49 118.9(2) . . ?
C49 C40 H40 105.6 . . ?
C40 C41 C42 114.54(19) . . ?
C40 C41 C43 99.91(19) . . ?
C40 C41 C46 106.5(2) . . ?
C42 C41 C43 111.2(2) . . ?
C46 C41 C42 106.6(2) . . ?
C46 C41 C43 118.2(2) . . ?
C41 C42 H42A 109.5 . . ?
C41 C42 H42B 109.5 . . ?
C41 C42 H42C 109.5 . . ?
H42A C42 H42B 109.5 . . ?
H42A C42 H42C 109.5 . . ?
H42B C42 H42C 109.5 . . ?
C28 C43 C41 101.74(19) . . ?
C44 C43 C28 110.4(2) . . ?
C44 C43 C41 113.9(2) . . ?
C44 C43 C45 106.9(2) . . ?
C45 C43 C28 112.5(2) . . ?
C45 C43 C41 111.5(2) . . ?
C43 C44 H44A 109.5 . . ?
C43 C44 H44B 109.5 . . ?
C43 C44 H44C 109.5 . . ?
H44A C44 H44B 109.5 . . ?
H44A C44 H44C 109.5 . . ?
H44B C44 H44C 109.5 . . ?
C43 C45 H45A 109.5 . . ?
C43 C45 H45B 109.5 . . ?
C43 C45 H45C 109.5 . . ?
H45A C45 H45B 109.5 . . ?
H45A C45 H45C 109.5 . . ?
H45B C45 H45C 109.5 . . ?
C41 C46 H46A 110.0 . . ?
C41 C46 H46B 110.0 . . ?
H46A C46 H46B 108.4 . . ?
C47 C46 C41 108.6(2) . . ?
C47 C46 H46A 110.0 . . ?
C47 C46 H46B 110.0 . . ?
O6 C47 C46 121.7(2) . . ?
O6 C47 C48 120.2(2) . . ?
C48 C47 C46 118.1(2) . . ?
C47 C48 H48A 107.6 . . ?
C47 C48 H48B 107.6 . . ?
C47 C48 C49 118.9(2) . . ?
H48A C48 H48B 107.0 . . ?
C49 C48 H48A 107.6 . . ?
C49 C48 H48B 107.6 . . ?
C31 C49 C40 112.64(19) . . ?
C31 C49 C48 114.5(2) . . ?
C31 C49 H49 105.8 . . ?
C40 C49 C48 111.4(2) . . ?
C40 C49 H49 105.8 . . ?
C48 C49 H49 105.8 . . ?
C38 C50 H50A 109.5 . . ?
C38 C50 H50B 109.5 . . ?
C38 C50 H50C 109.5 . . ?
H50A C50 H50B 109.5 . . ?
H50A C50 H50C 109.5 . . ?
H50B C50 H50C 109.5 . . ?
Si2 C51 H51A 109.5 . . ?
Si2 C51 H51B 109.5 . . ?
Si2 C51 H51C 109.5 . . ?
H51A C51 H51B 109.5 . . ?
H51A C51 H51C 109.5 . . ?
H51B C51 H51C 109.5 . . ?
C32 C52 H52A 109.5 . . ?
C32 C52 H52B 109.5 . . ?
C32 C52 H52C 109.5 . . ?
H52A C52 H52B 109.5 . . ?
H52A C52 H52C 109.5 . . ?
H52B C52 H52C 109.5 . . ?

loop_
_geom_bond_atom_site_label_1
_geom_bond_atom_site_label_2
_geom_bond_distance
_geom_bond_site_symmetry_2
_geom_bond_publ_flag
Si1 O1 1.6511(18) . ?
Si1 C7 1.884(3) . ?
Si1 C11 1.863(3) . ?
Si1 C26 1.867(3) . ?
Si2 O5 1.6473(18) . ?
Si2 C32 1.890(3) . ?
Si2 C35 1.860(3) . ?
Si2 C51 1.869(3) . ?
O1 C6 1.430(3) . ?
O2 C23 1.211(3) . ?
O3 C5 1.436(3) . ?
O3 C12 1.457(3) . ?
O4 C29 1.455(3) . ?
O4 C30 1.430(3) . ?
O5 C31 1.431(3) . ?
O6 C47 1.212(3) . ?
C1 H1A 0.9800 . ?
C1 H1B 0.9800 . ?
C1 H1C 0.9800 . ?
C1 C2 1.534(3) . ?
C2 H2 1.0000 . ?
C2 C3 1.540(3) . ?
C2 C21 1.546(3) . ?
C3 H3 1.0000 . ?
C3 C4 1.554(3) . ?
C3 C12 1.537(3) . ?
C4 H4A 0.9900 . ?
C4 H4B 0.9900 . ?
C4 C5 1.542(3) . ?
C5 H5 1.0000 . ?
C5 C6 1.532(3) . ?
C6 H6 1.0000 . ?
C6 C25 1.533(3) . ?
C7 C8 1.525(4) . ?
C7 C9 1.524(4) . ?
C7 C10 1.539(4) . ?
C8 H8A 0.9800 . ?
C8 H8B 0.9800 . ?
C8 H8C 0.9800 . ?
C9 H9A 0.9800 . ?
C9 H9B 0.9800 . ?
C9 H9C 0.9800 . ?
C10 H10A 0.9800 . ?
C10 H10B 0.9800 . ?
C10 H10C 0.9800 . ?
C11 H11A 0.9800 . ?
C11 H11B 0.9800 . ?
C11 H11C 0.9800 . ?
C12 C13 1.524(3) . ?
C12 C19 1.541(3) . ?
C13 H13 1.0000 . ?
C13 C14 1.544(3) . ?
C13 C25 1.534(3) . ?
C14 C15 1.542(3) . ?
C14 C16 1.573(3) . ?
C14 C22 1.536(3) . ?
C15 H15A 0.9800 . ?
C15 H15B 0.9800 . ?
C15 H15C 0.9800 . ?
C16 C17 1.533(3) . ?
C16 C18 1.545(3) . ?
C16 C19 1.573(3) . ?
C17 H17A 0.9800 . ?
C17 H17B 0.9800 . ?
C17 H17C 0.9800 . ?
C18 H18A 0.9800 . ?
C18 H18B 0.9800 . ?
C18 H18C 0.9800 . ?
C19 H19 1.0000 . ?
C19 C20 1.540(3) . ?
C20 H20A 0.9900 . ?
C20 H20B 0.9900 . ?
C20 C21 1.509(4) . ?
C21 H21A 0.9900 . ?
C21 H21B 0.9900 . ?
C22 H22A 0.9900 . ?
C22 H22B 0.9900 . ?
C22 C23 1.516(4) . ?
C23 C24 1.521(4) . ?
C24 H24A 0.9900 . ?
C24 H24B 0.9900 . ?
C24 C25 1.551(3) . ?
C25 H25 1.0000 . ?
C26 H26A 0.9800 . ?
C26 H26B 0.9800 . ?
C26 H26C 0.9800 . ?
C27 H27A 0.9900 . ?
C27 H27B 0.9900 . ?
C27 C28 1.543(4) . ?
C27 C39 1.511(4) . ?
C28 H28 1.0000 . ?
C28 C29 1.552(3) . ?
C28 C43 1.571(4) . ?
C29 C37 1.539(3) . ?
C29 C40 1.522(3) . ?
C30 H30 1.0000 . ?
C30 C31 1.533(3) . ?
C30 C36 1.537(3) . ?
C31 H31 1.0000 . ?
C31 C49 1.527(3) . ?
C32 C33 1.539(4) . ?
C32 C34 1.537(4) . ?
C32 C52 1.533(4) . ?
C33 H33A 0.9800 . ?
C33 H33B 0.9800 . ?
C33 H33C 0.9800 . ?
C34 H34A 0.9800 . ?
C34 H34B 0.9800 . ?
C34 H34C 0.9800 . ?
C35 H35A 0.9800 . ?
C35 H35B 0.9800 . ?
C35 H35C 0.9800 . ?
C36 H36A 0.9900 . ?
C36 H36B 0.9900 . ?
C36 C37 1.553(4) . ?
C37 H37 1.0000 . ?
C37 C38 1.523(3) . ?
C38 H38 1.0000 . ?
C38 C39 1.536(4) . ?
C38 C50 1.532(4) . ?
C39 H39A 0.9900 . ?
C39 H39B 0.9900 . ?
C40 H40 1.0000 . ?
C40 C41 1.532(3) . ?
C40 C49 1.536(3) . ?
C41 C42 1.541(3) . ?
C41 C43 1.575(3) . ?
C41 C46 1.538(3) . ?
C42 H42A 0.9800 . ?
C42 H42B 0.9800 . ?
C42 H42C 0.9800 . ?
C43 C44 1.527(4) . ?
C43 C45 1.539(4) . ?
C44 H44A 0.9800 . ?
C44 H44B 0.9800 . ?
C44 H44C 0.9800 . ?
C45 H45A 0.9800 . ?
C45 H45B 0.9800 . ?
C45 H45C 0.9800 . ?
C46 H46A 0.9900 . ?
C46 H46B 0.9900 . ?
C46 C47 1.523(4) . ?
C47 C48 1.522(4) . ?
C48 H48A 0.9900 . ?
C48 H48B 0.9900 . ?
C48 C49 1.551(3) . ?
C49 H49 1.0000 . ?
C50 H50A 0.9800 . ?
C50 H50B 0.9800 . ?
C50 H50C 0.9800 . ?
C51 H51A 0.9800 . ?
C51 H51B 0.9800 . ?
C51 H51C 0.9800 . ?
C52 H52A 0.9800 . ?
C52 H52B 0.9800 . ?
C52 H52C 0.9800 . ?

loop_
_geom_torsion_atom_site_label_1
_geom_torsion_atom_site_label_2
_geom_torsion_atom_site_label_3
_geom_torsion_atom_site_label_4
_geom_torsion
_geom_torsion_site_symmetry_1
_geom_torsion_site_symmetry_2
_geom_torsion_site_symmetry_3
_geom_torsion_site_symmetry_4
_geom_torsion_publ_flag
Si1 O1 C6 C5 -110.6(2) . . . . ?
Si1 O1 C6 C25 129.18(19) . . . . ?
Si2 O5 C31 C30 -103.3(2) . . . . ?
Si2 O5 C31 C49 135.97(18) . . . . ?
O1 Si1 C7 C8 65.3(2) . . . . ?
O1 Si1 C7 C9 -55.1(2) . . . . ?
O1 Si1 C7 C10 -174.5(2) . . . . ?
O1 C6 C25 C13 157.36(18) . . . . ?
O1 C6 C25 C24 -73.7(2) . . . . ?
O2 C23 C24 C25 157.7(3) . . . . ?
O3 C5 C6 O1 178.07(17) . . . . ?
O3 C5 C6 C25 -63.0(2) . . . . ?
O3 C12 C13 C14 -81.4(2) . . . . ?
O3 C12 C13 C25 48.8(2) . . . . ?
O3 C12 C19 C16 104.6(2) . . . . ?
O3 C12 C19 C20 -130.7(2) . . . . ?
O4 C29 C37 C36 -29.7(2) . . . . ?
O4 C29 C37 C38 95.5(2) . . . . ?
O4 C29 C40 C41 -83.7(2) . . . . ?
O4 C29 C40 C49 49.0(2) . . . . ?
O4 C30 C31 O5 179.56(18) . . . . ?
O4 C30 C31 C49 -61.5(2) . . . . ?
O4 C30 C36 C37 25.6(2) . . . . ?
O5 Si2 C32 C33 53.8(2) . . . . ?
O5 Si2 C32 C34 174.61(19) . . . . ?
O5 Si2 C32 C52 -65.7(2) . . . . ?
O5 C31 C49 C40 156.82(19) . . . . ?
O5 C31 C49 C48 -74.6(2) . . . . ?
O6 C47 C48 C49 155.2(2) . . . . ?
C1 C2 C3 C4 -70.9(3) . . . . ?
C1 C2 C3 C12 176.4(2) . . . . ?
C1 C2 C21 C20 -133.5(2) . . . . ?
C2 C3 C4 C5 -106.7(2) . . . . ?
C2 C3 C12 O3 81.1(2) . . . . ?
C2 C3 C12 C13 -161.25(18) . . . . ?
C2 C3 C12 C19 -40.1(3) . . . . ?
C3 C2 C21 C20 -8.4(3) . . . . ?
C3 C4 C5 O3 18.1(2) . . . . ?
C3 C4 C5 C6 -99.4(2) . . . . ?
C3 C12 C13 C14 164.78(18) . . . . ?
C3 C12 C13 C25 -65.0(3) . . . . ?
C3 C12 C19 C16 -138.9(2) . . . . ?
C3 C12 C19 C20 -14.2(3) . . . . ?
C4 C3 C12 O3 -37.7(2) . . . . ?
C4 C3 C12 C13 80.0(2) . . . . ?
C4 C3 C12 C19 -158.83(19) . . . . ?
C4 C5 C6 O1 -66.0(2) . . . . ?
C4 C5 C6 C25 52.9(3) . . . . ?
C5 O3 C12 C3 50.93(19) . . . . ?
C5 O3 C12 C13 -70.9(2) . . . . ?
C5 O3 C12 C19 176.16(18) . . . . ?
C5 C6 C25 C13 37.4(3) . . . . ?
C5 C6 C25 C24 166.37(19) . . . . ?
C7 Si1 O1 C6 -147.5(2) . . . . ?
C11 Si1 O1 C6 -26.5(2) . . . . ?
C11 Si1 C7 C8 -54.8(2) . . . . ?
C11 Si1 C7 C9 -175.2(2) . . . . ?
C11 Si1 C7 C10 65.5(2) . . . . ?
C12 O3 C5 C4 -42.9(2) . . . . ?
C12 O3 C5 C6 79.5(2) . . . . ?
C12 C3 C4 C5 12.0(2) . . . . ?
C12 C13 C14 C15 72.5(2) . . . . ?
C12 C13 C14 C16 -46.6(2) . . . . ?
C12 C13 C14 C22 -169.68(18) . . . . ?
C12 C13 C25 C6 -31.9(3) . . . . ?
C12 C13 C25 C24 -161.34(19) . . . . ?
C12 C19 C20 C21 59.2(3) . . . . ?
C13 C12 C19 C16 -11.9(2) . . . . ?
C13 C12 C19 C20 112.9(2) . . . . ?
C13 C14 C16 C17 156.5(2) . . . . ?
C13 C14 C16 C18 -83.7(2) . . . . ?
C13 C14 C16 C19 37.2(2) . . . . ?
C13 C14 C22 C23 -62.7(2) . . . . ?
C14 C13 C25 C6 92.1(2) . . . . ?
C14 C13 C25 C24 -37.3(3) . . . . ?
C14 C16 C19 C12 -16.2(2) . . . . ?
C14 C16 C19 C20 -137.6(2) . . . . ?
C14 C22 C23 O2 -135.1(3) . . . . ?
C14 C22 C23 C24 47.8(3) . . . . ?
C15 C14 C16 C17 34.7(3) . . . . ?
C15 C14 C16 C18 154.5(2) . . . . ?
C15 C14 C16 C19 -84.5(2) . . . . ?
C15 C14 C22 C23 60.4(3) . . . . ?
C16 C14 C22 C23 -174.5(2) . . . . ?
C16 C19 C20 C21 -179.9(2) . . . . ?
C17 C16 C19 C12 -138.2(2) . . . . ?
C17 C16 C19 C20 100.4(2) . . . . ?
C18 C16 C19 C12 102.7(2) . . . . ?
C18 C16 C19 C20 -18.7(3) . . . . ?
C19 C12 C13 C14 36.4(2) . . . . ?
C19 C12 C13 C25 166.60(19) . . . . ?
C19 C20 C21 C2 -48.1(3) . . . . ?
C21 C2 C3 C4 164.5(2) . . . . ?
C21 C2 C3 C12 51.8(3) . . . . ?
C22 C14 C16 C17 -88.1(3) . . . . ?
C22 C14 C16 C18 31.8(3) . . . . ?
C22 C14 C16 C19 152.7(2) . . . . ?
C22 C23 C24 C25 -25.2(3) . . . . ?
C23 C24 C25 C6 -110.8(2) . . . . ?
C23 C24 C25 C13 18.1(3) . . . . ?
C25 C13 C14 C15 -56.9(3) . . . . ?
C25 C13 C14 C16 -176.00(19) . . . . ?
C25 C13 C14 C22 60.9(2) . . . . ?
C26 Si1 O1 C6 94.3(2) . . . . ?
C26 Si1 C7 C8 -176.1(2) . . . . ?
C26 Si1 C7 C9 63.5(2) . . . . ?
C26 Si1 C7 C10 -55.9(2) . . . . ?
C27 C28 C29 O4 -112.4(2) . . . . ?
C27 C28 C29 C37 5.1(3) . . . . ?
C27 C28 C29 C40 131.5(2) . . . . ?
C27 C28 C43 C41 -157.7(2) . . . . ?
C27 C28 C43 C44 81.1(3) . . . . ?
C27 C28 C43 C45 -38.2(3) . . . . ?
C28 C27 C39 C38 51.0(3) . . . . ?
C28 C29 C37 C36 -149.1(2) . . . . ?
C28 C29 C37 C38 -24.0(3) . . . . ?
C28 C29 C40 C41 30.5(2) . . . . ?
C28 C29 C40 C49 163.26(19) . . . . ?
C29 O4 C30 C31 77.5(2) . . . . ?
C29 O4 C30 C36 -45.9(2) . . . . ?
C29 C28 C43 C41 -25.2(2) . . . . ?
C29 C28 C43 C44 -146.5(2) . . . . ?
C29 C28 C43 C45 94.2(2) . . . . ?
C29 C37 C38 C39 54.1(3) . . . . ?
C29 C37 C38 C50 177.2(2) . . . . ?
C29 C40 C41 C42 72.7(2) . . . . ?
C29 C40 C41 C43 -46.2(2) . . . . ?
C29 C40 C41 C46 -169.69(19) . . . . ?
C29 C40 C49 C31 -32.4(3) . . . . ?
C29 C40 C49 C48 -162.59(19) . . . . ?
C30 O4 C29 C28 176.85(19) . . . . ?
C30 O4 C29 C37 47.9(2) . . . . ?
C30 O4 C29 C40 -70.7(2) . . . . ?
C30 C31 C49 C40 37.4(3) . . . . ?
C30 C31 C49 C48 166.0(2) . . . . ?
C30 C36 C37 C29 2.7(2) . . . . ?
C30 C36 C37 C38 -119.9(2) . . . . ?
C31 C30 C36 C37 -92.0(2) . . . . ?
C32 Si2 O5 C31 144.6(2) . . . . ?
C35 Si2 O5 C31 24.6(2) . . . . ?
C35 Si2 C32 C33 174.2(2) . . . . ?
C35 Si2 C32 C34 -65.0(2) . . . . ?
C35 Si2 C32 C52 54.7(2) . . . . ?
C36 C30 C31 O5 -65.1(3) . . . . ?
C36 C30 C31 C49 53.8(3) . . . . ?
C36 C37 C38 C39 171.5(2) . . . . ?
C36 C37 C38 C50 -65.4(3) . . . . ?
C37 C29 C40 C41 162.99(19) . . . . ?
C37 C29 C40 C49 -64.3(2) . . . . ?
C37 C38 C39 C27 -69.8(3) . . . . ?
C39 C27 C28 C29 -18.3(3) . . . . ?
C39 C27 C28 C43 110.1(3) . . . . ?
C40 C29 C37 C36 87.7(2) . . . . ?
C40 C29 C37 C38 -147.1(2) . . . . ?
C40 C41 C43 C28 42.7(2) . . . . ?
C40 C41 C43 C44 161.6(2) . . . . ?
C40 C41 C43 C45 -77.4(3) . . . . ?
C40 C41 C46 C47 -62.3(2) . . . . ?
C41 C40 C49 C31 93.6(2) . . . . ?
C41 C40 C49 C48 -36.6(3) . . . . ?
C41 C46 C47 O6 -133.0(2) . . . . ?
C41 C46 C47 C48 49.9(3) . . . . ?
C42 C41 C43 C28 -78.6(2) . . . . ?
C42 C41 C43 C44 40.2(3) . . . . ?
C42 C41 C43 C45 161.3(2) . . . . ?
C42 C41 C46 C47 60.4(3) . . . . ?
C43 C28 C29 O4 113.7(2) . . . . ?
C43 C28 C29 C37 -128.8(2) . . . . ?
C43 C28 C29 C40 -2.4(2) . . . . ?
C43 C41 C46 C47 -173.6(2) . . . . ?
C46 C41 C43 C28 157.6(2) . . . . ?
C46 C41 C43 C44 -83.6(3) . . . . ?
C46 C41 C43 C45 37.5(3) . . . . ?
C46 C47 C48 C49 -27.6(3) . . . . ?
C47 C48 C49 C31 -110.7(2) . . . . ?
C47 C48 C49 C40 18.6(3) . . . . ?
C49 C40 C41 C42 -57.6(3) . . . . ?
C49 C40 C41 C43 -176.53(19) . . . . ?
C49 C40 C41 C46 60.0(3) . . . . ?
C50 C38 C39 C27 167.6(3) . . . . ?
C51 Si2 O5 C31 -96.7(2) . . . . ?
C51 Si2 C32 C33 -63.5(2) . . . . ?
C51 Si2 C32 C34 57.3(2) . . . . ?
C51 Si2 C32 C52 177.0(2) . . . . ?
